data_4511441
loop_
_publ_author_name
'Curtis, Elizabeth'
'Nassimbeni, Luigi R.'
'Su, Hong'
'Taljaard, Jana H.'

_publ_section_title
;
 Xanthenol Clathrates:&#x2009; Structures and Solid&#x2212;Solid Reactions
;
_journal_issue 12
_journal_name_full 'Crystal Growth &amp; Design'
_journal_page_first 2716
_journal_paper_doi 10.1021/cg060384q
_journal_volume 6
_journal_year 2006
_chemical_formula_moiety 'C20 H16 O3'
_chemical_formula_sum 'C20 H16 O3'
_chemical_formula_weight 304.33
_chemical_melting_point ?
_chemical_name_systematic
; 
 9-(4-methoxyphenyl)-9H-xanthen-9-ol 
;
_space_group_IT_number 14
_symmetry_cell_setting monoclinic
_symmetry_space_group_name_Hall '-P 2ybc'
_symmetry_space_group_name_H-M 'P 1 21/c 1'
_atom_sites_solution_hydrogens geom
_atom_sites_solution_primary direct
_atom_sites_solution_secondary difmap
_audit_creation_method SHELXL-97
_cell_angle_alpha 90.00
_cell_angle_beta 92.4790(10)
_cell_angle_gamma 90.00
_cell_formula_units_Z 8
_cell_length_a 21.3666(6)
_cell_length_b 9.2617(2)
_cell_length_c 15.4760(3)
_cell_measurement_temperature 113(2)
_cell_volume 3059.70(12)
_computing_cell_refinement 'DENZO-SMN (Otwinowski & Minor, 1997)'
_computing_data_collection 'COLLECT program (Nonius, 2000)'
_computing_data_reduction 'DENZO-SMN (Otwinowski & Minor, 1997)'
_computing_molecular_graphics 'X-Seed (Barbour, 2001)'
_computing_publication_material 'SHELXL-97 (Sheldrick, 1997)'
_computing_structure_refinement 'SHELXL-97 (Sheldrick, 1997)'
_computing_structure_solution 'SHELXS-97 (Sheldrick, 1997)'
_diffrn_ambient_temperature 113(2)
_diffrn_measured_fraction_theta_full 0.980
_diffrn_measured_fraction_theta_max 0.980
_diffrn_measurement_device_type 'Nonius Kappa CCD diffractometer'
_diffrn_measurement_method '1.2\% \f scans and \w scans'
_diffrn_radiation_monochromator graphite
_diffrn_radiation_source 'fine-focus sealed tube'
_diffrn_radiation_type MoK\a
_diffrn_radiation_wavelength 0.71073
_diffrn_reflns_av_R_equivalents 0.0445
_diffrn_reflns_av_sigmaI/netI 0.0803
_diffrn_reflns_limit_h_max 27
_diffrn_reflns_limit_h_min -27
_diffrn_reflns_limit_k_max 11
_diffrn_reflns_limit_k_min -10
_diffrn_reflns_limit_l_max 19
_diffrn_reflns_limit_l_min -19
_diffrn_reflns_number 11271
_diffrn_reflns_theta_full 26.76
_diffrn_reflns_theta_max 26.76
_diffrn_reflns_theta_min 2.40
_exptl_absorpt_coefficient_mu 0.088
_exptl_absorpt_correction_T_max 0.9800
_exptl_absorpt_correction_T_min 0.9706
_exptl_absorpt_correction_type none
_exptl_absorpt_process_details none
_exptl_crystal_colour colourless
_exptl_crystal_density_diffrn 1.321
_exptl_crystal_density_meas ?
_exptl_crystal_density_method 'not measured'
_exptl_crystal_description needle
_exptl_crystal_F_000 1280
_exptl_crystal_size_max 0.34
_exptl_crystal_size_mid 0.25
_exptl_crystal_size_min 0.23
_refine_diff_density_max 0.212
_refine_diff_density_min -0.207
_refine_diff_density_rms 0.046
_refine_ls_extinction_coef 0.0041(6)
_refine_ls_extinction_expression Fc^*^=kFc[1+0.001xFc^2^\l^3^/sin(2\q)]^-1/4^
_refine_ls_extinction_method SHELXL
_refine_ls_goodness_of_fit_ref 0.962
_refine_ls_hydrogen_treatment mixed
_refine_ls_matrix_type full
_refine_ls_number_parameters 426
_refine_ls_number_reflns 6388
_refine_ls_number_restraints 2
_refine_ls_restrained_S_all 0.962
_refine_ls_R_factor_all 0.0945
_refine_ls_R_factor_gt 0.0435
_refine_ls_shift/su_max 0.000
_refine_ls_shift/su_mean 0.000
_refine_ls_structure_factor_coef Fsqd
_refine_ls_weighting_details 'calc w=1/[\s^2^(Fo^2^)+(0.0487P)^2^+0.0000P] where P=(Fo^2^+2Fc^2^)/3'
_refine_ls_weighting_scheme calc
_refine_ls_wR_factor_gt 0.0885
_refine_ls_wR_factor_ref 0.1039
_reflns_number_gt 3935
_reflns_number_total 6388
_reflns_threshold_expression >2sigma(I)
_cod_data_source_file cg060384qsi20060622_090119.cif
_cod_data_source_block H
_cod_depositor_comments
;
The following automatic conversions were performed:

'_chemical_melting_point' value 'not measured' was changed to '?' -
the value is undefined or not given.

'_symmetry_cell_setting' value
'Monoclinic' changed to 'monoclinic' according to
/usr/data/users/saulius/automatic-downloads/retrospective/ACS/lib/dictionaries/cif_core.dic
dictionary named 'cif_core.dic' version 2.4.2 from 2011-04-26.

Automatic conversion script
Id: cif_fix_values 2281 2013-09-26 08:29:07Z andrius 

The following automatic conversions were performed:

'_exptl_crystal_density_meas' value 'not measured' was changed to '?'
- the value is perceived as not measured.

Automatic conversion script
Id: cif_fix_values 3008 2015-01-20 13:52:24Z robertas 
;
_cod_original_sg_symbol_H-M P21/c
_cod_database_code 4511441

loop_
_symmetry_equiv_pos_as_xyz
'x, y, z'
'-x, y+1/2, -z+1/2'
'-x, -y, -z'
'x, -y-1/2, z-1/2'

loop_
_atom_site_label
_atom_site_type_symbol
_atom_site_fract_x
_atom_site_fract_y
_atom_site_fract_z
_atom_site_U_iso_or_equiv
_atom_site_adp_type
_atom_site_occupancy
_atom_site_symmetry_multiplicity
_atom_site_calc_flag
_atom_site_refinement_flags
O1A O 0.39720(6) 0.70120(13) -0.00732(8) 0.0304(3) Uani 1 1 d D
O2A O 0.52455(5) 0.47799(11) 0.11265(8) 0.0299(3) Uani 1 1 d .
O3A O 0.25660(6) 0.96714(12) 0.30567(8) 0.0323(3) Uani 1 1 d .
O1B O 0.18705(5) 0.30645(11) 0.11329(7) 0.0225(3) Uani 1 1 d D
O2B O 0.03313(5) 0.53673(11) 0.09774(8) 0.0250(3) Uani 1 1 d .
O3B O 0.16371(5) 0.00235(10) -0.25091(7) 0.0237(3) Uani 1 1 d .
C1A C 0.46352(8) 0.42724(17) 0.11630(11) 0.0258(4) Uani 1 1 d .
C2A C 0.45813(9) 0.28141(18) 0.13525(12) 0.0320(5) Uani 1 1 d .
H2A H 0.4945 0.2237 0.1447 0.038 Uiso 1 1 calc R
C3A C 0.39930(9) 0.22097(19) 0.14021(13) 0.0348(5) Uani 1 1 d .
H3A H 0.3950 0.1215 0.1537 0.042 Uiso 1 1 calc R
C4A C 0.34659(9) 0.30573(19) 0.12548(12) 0.0327(5) Uani 1 1 d .
H4A H 0.3061 0.2643 0.1284 0.039 Uiso 1 1 calc R
C5A C 0.35293(8) 0.44986(19) 0.10657(11) 0.0303(4) Uani 1 1 d .
H5A H 0.3164 0.5067 0.0963 0.036 Uiso 1 1 calc R
C6A C 0.41171(8) 0.51513(17) 0.10207(11) 0.0250(4) Uani 1 1 d .
C7A C 0.41771(8) 0.67476(17) 0.08167(11) 0.0256(4) Uani 1 1 d .
C8A C 0.48546(8) 0.72365(17) 0.09507(11) 0.0261(4) Uani 1 1 d .
C9A C 0.50112(9) 0.86990(19) 0.09001(12) 0.0332(5) Uani 1 1 d .
H9A H 0.4687 0.9394 0.0815 0.040 Uiso 1 1 calc R
C10A C 0.56241(9) 0.9152(2) 0.09706(13) 0.0386(5) Uani 1 1 d .
H10A H 0.5721 1.0150 0.0934 0.046 Uiso 1 1 calc R
C11A C 0.61032(9) 0.8143(2) 0.10963(13) 0.0379(5) Uani 1 1 d .
H11A H 0.6527 0.8456 0.1149 0.045 Uiso 1 1 calc R
C12A C 0.59645(9) 0.66938(18) 0.11449(12) 0.0315(5) Uani 1 1 d .
H12A H 0.6289 0.6000 0.1225 0.038 Uiso 1 1 calc R
C13A C 0.53405(8) 0.62619(18) 0.10753(11) 0.0262(4) Uani 1 1 d .
C14A C 0.37447(8) 0.76137(17) 0.13776(11) 0.0243(4) Uani 1 1 d .
C15A C 0.38115(9) 0.74787(18) 0.22751(12) 0.0304(5) Uani 1 1 d .
H15A H 0.4137 0.6887 0.2519 0.036 Uiso 1 1 calc R
C16A C 0.34188(8) 0.81807(18) 0.28146(12) 0.0289(4) Uani 1 1 d .
H16A H 0.3473 0.8071 0.3424 0.035 Uiso 1 1 calc R
C17A C 0.29433(8) 0.90498(16) 0.24684(11) 0.0240(4) Uani 1 1 d .
C18A C 0.28673(8) 0.92077(16) 0.15809(11) 0.0257(4) Uani 1 1 d .
H18A H 0.2542 0.9802 0.1341 0.031 Uiso 1 1 calc R
C19A C 0.32711(8) 0.84899(16) 0.10398(12) 0.0245(4) Uani 1 1 d .
H19A H 0.3220 0.8605 0.0431 0.029 Uiso 1 1 calc R
C20A C 0.20352(11) 1.0445(2) 0.27247(14) 0.0542(7) Uani 1 1 d .
H20A H 0.2173 1.1244 0.2364 0.081 Uiso 1 1 calc R
H20B H 0.1802 1.0829 0.3205 0.081 Uiso 1 1 calc R
H20C H 0.1764 0.9796 0.2376 0.081 Uiso 1 1 calc R
C1B C 0.02887(8) 0.39078(16) 0.11565(10) 0.0198(4) Uani 1 1 d .
C2B C -0.02464(8) 0.34931(17) 0.15703(11) 0.0249(4) Uani 1 1 d .
H2B H -0.0555 0.4189 0.1700 0.030 Uiso 1 1 calc R
C3B C -0.03267(9) 0.20648(18) 0.17921(11) 0.0293(4) Uani 1 1 d .
H3B H -0.0689 0.1773 0.2081 0.035 Uiso 1 1 calc R
C4B C 0.01266(9) 0.10538(18) 0.15907(12) 0.0302(4) Uani 1 1 d .
H4B H 0.0074 0.0068 0.1742 0.036 Uiso 1 1 calc R
C5B C 0.06506(8) 0.14832(17) 0.11727(11) 0.0250(4) Uani 1 1 d .
H5B H 0.0955 0.0782 0.1035 0.030 Uiso 1 1 calc R
C6B C 0.07467(8) 0.29248(16) 0.09459(10) 0.0191(4) Uani 1 1 d .
C7B C 0.13494(8) 0.33665(15) 0.05367(10) 0.0185(4) Uani 1 1 d .
C8B C 0.13386(8) 0.49769(16) 0.03380(10) 0.0184(4) Uani 1 1 d .
C9B C 0.18444(8) 0.56225(17) -0.00560(11) 0.0235(4) Uani 1 1 d .
H9B H 0.2181 0.5037 -0.0232 0.028 Uiso 1 1 calc R
C10B C 0.18643(9) 0.70882(17) -0.01938(11) 0.0276(4) Uani 1 1 d .
H10B H 0.2212 0.7506 -0.0464 0.033 Uiso 1 1 calc R
C11B C 0.13765(9) 0.79567(18) 0.00624(11) 0.0290(4) Uani 1 1 d .
H11B H 0.1390 0.8969 -0.0033 0.035 Uiso 1 1 calc R
C12B C 0.08751(9) 0.73539(16) 0.04541(11) 0.0259(4) Uani 1 1 d .
H12B H 0.0542 0.7948 0.0634 0.031 Uiso 1 1 calc R
C13B C 0.08565(8) 0.58676(16) 0.05870(10) 0.0204(4) Uani 1 1 d .
C14B C 0.14596(8) 0.24735(15) -0.02717(10) 0.0179(4) Uani 1 1 d .
C15B C 0.10010(8) 0.24511(16) -0.09395(10) 0.0197(4) Uani 1 1 d .
H15B H 0.0630 0.3003 -0.0886 0.024 Uiso 1 1 calc R
C16B C 0.10748(8) 0.16428(15) -0.16770(10) 0.0193(4) Uani 1 1 d .
H16B H 0.0761 0.1656 -0.2131 0.023 Uiso 1 1 calc R
C17B C 0.16103(8) 0.08088(15) -0.17516(10) 0.0188(4) Uani 1 1 d .
C18B C 0.20765(8) 0.08277(16) -0.11050(10) 0.0212(4) Uani 1 1 d .
H18B H 0.2447 0.0274 -0.1160 0.025 Uiso 1 1 calc R
C19B C 0.19978(8) 0.16704(15) -0.03685(11) 0.0209(4) Uani 1 1 d .
H19B H 0.2320 0.1692 0.0074 0.025 Uiso 1 1 calc R
C20B C 0.21188(9) -0.10536(18) -0.25566(12) 0.0334(5) Uani 1 1 d .
H20F H 0.2530 -0.0585 -0.2527 0.050 Uiso 1 1 calc R
H20D H 0.2065 -0.1582 -0.3103 0.050 Uiso 1 1 calc R
H20E H 0.2089 -0.1728 -0.2072 0.050 Uiso 1 1 calc R
H1A H 0.4222(10) 0.640(2) -0.0435(13) 0.077(8) Uiso 1 1 d D
H1B H 0.1816(10) 0.3673(18) 0.1614(10) 0.056(6) Uiso 1 1 d D

loop_
_atom_site_aniso_label
_atom_site_aniso_U_11
_atom_site_aniso_U_22
_atom_site_aniso_U_33
_atom_site_aniso_U_23
_atom_site_aniso_U_13
_atom_site_aniso_U_12
O1A 0.0309(8) 0.0370(7) 0.0232(7) -0.0042(5) -0.0013(6) 0.0094(6)
O2A 0.0208(7) 0.0257(7) 0.0433(8) 0.0001(5) 0.0012(6) 0.0022(5)
O3A 0.0373(8) 0.0312(7) 0.0292(7) -0.0006(5) 0.0098(6) 0.0111(6)
O1B 0.0236(7) 0.0252(6) 0.0183(7) -0.0025(5) -0.0020(5) 0.0023(5)
O2B 0.0232(7) 0.0210(6) 0.0314(7) 0.0017(5) 0.0062(5) 0.0016(5)
O3B 0.0319(7) 0.0206(6) 0.0187(7) -0.0031(5) 0.0039(5) 0.0051(5)
C1A 0.0207(10) 0.0296(10) 0.0272(11) -0.0050(7) 0.0010(8) 0.0017(8)
C2A 0.0276(11) 0.0291(10) 0.0393(12) -0.0024(8) -0.0001(9) 0.0024(8)
C3A 0.0322(12) 0.0299(10) 0.0424(13) -0.0045(8) 0.0037(10) -0.0022(9)
C4A 0.0263(11) 0.0325(10) 0.0393(12) -0.0095(8) 0.0028(9) -0.0044(8)
C5A 0.0244(11) 0.0350(10) 0.0312(12) -0.0098(8) -0.0014(9) 0.0044(8)
C6A 0.0248(10) 0.0281(9) 0.0221(10) -0.0060(7) 0.0003(8) 0.0018(8)
C7A 0.0257(10) 0.0284(9) 0.0226(10) -0.0044(7) -0.0013(8) 0.0049(8)
C8A 0.0250(10) 0.0283(10) 0.0251(11) -0.0054(7) 0.0031(8) 0.0023(8)
C9A 0.0308(12) 0.0289(10) 0.0401(12) -0.0021(8) 0.0051(9) 0.0042(8)
C10A 0.0355(13) 0.0286(10) 0.0522(14) -0.0040(9) 0.0071(10) -0.0025(9)
C11A 0.0251(11) 0.0400(11) 0.0488(14) -0.0040(9) 0.0050(10) -0.0047(9)
C12A 0.0231(11) 0.0333(11) 0.0380(12) -0.0004(8) 0.0017(9) 0.0024(8)
C13A 0.0256(11) 0.0253(9) 0.0279(11) -0.0043(7) 0.0028(8) 0.0001(8)
C14A 0.0215(10) 0.0254(9) 0.0258(11) -0.0042(7) -0.0007(8) 0.0005(7)
C15A 0.0268(11) 0.0359(10) 0.0278(12) -0.0046(8) -0.0052(9) 0.0067(8)
C16A 0.0302(11) 0.0342(10) 0.0221(10) -0.0052(8) -0.0019(9) 0.0013(8)
C17A 0.0265(10) 0.0181(9) 0.0281(11) -0.0031(7) 0.0082(8) -0.0015(7)
C18A 0.0262(11) 0.0202(9) 0.0311(12) 0.0025(7) 0.0043(9) 0.0033(7)
C19A 0.0251(10) 0.0244(9) 0.0240(10) -0.0002(7) 0.0018(8) 0.0009(8)
C20A 0.0655(17) 0.0567(13) 0.0422(14) 0.0149(11) 0.0224(12) 0.0422(12)
C1B 0.0239(10) 0.0194(8) 0.0159(9) -0.0006(6) -0.0010(8) -0.0012(7)
C2B 0.0221(10) 0.0328(10) 0.0201(10) -0.0025(7) 0.0037(8) -0.0002(8)
C3B 0.0269(11) 0.0404(11) 0.0208(10) 0.0002(8) 0.0055(8) -0.0127(9)
C4B 0.0389(12) 0.0249(9) 0.0270(11) 0.0041(8) 0.0039(9) -0.0090(8)
C5B 0.0303(11) 0.0211(9) 0.0237(10) 0.0001(7) 0.0023(8) -0.0010(7)
C6B 0.0228(10) 0.0201(8) 0.0143(9) -0.0008(6) -0.0007(7) -0.0035(7)
C7B 0.0191(9) 0.0187(8) 0.0175(9) 0.0009(6) -0.0012(7) 0.0001(7)
C8B 0.0216(10) 0.0197(8) 0.0138(9) -0.0010(6) 0.0001(7) -0.0028(7)
C9B 0.0254(10) 0.0259(9) 0.0194(10) -0.0031(7) 0.0021(8) -0.0035(7)
C10B 0.0330(11) 0.0270(10) 0.0231(10) 0.0010(7) 0.0042(8) -0.0126(8)
C11B 0.0411(12) 0.0187(9) 0.0272(11) -0.0001(7) 0.0012(9) -0.0037(8)
C12B 0.0330(11) 0.0189(9) 0.0258(11) -0.0009(7) 0.0012(9) 0.0021(8)
C13B 0.0233(10) 0.0218(9) 0.0160(9) -0.0003(7) 0.0015(8) -0.0028(7)
C14B 0.0220(10) 0.0158(8) 0.0159(9) 0.0014(6) 0.0023(7) -0.0023(7)
C15B 0.0185(10) 0.0195(8) 0.0214(10) 0.0015(7) 0.0051(8) -0.0005(7)
C16B 0.0222(10) 0.0204(8) 0.0151(9) 0.0022(7) 0.0002(7) -0.0031(7)
C17B 0.0266(10) 0.0135(8) 0.0166(9) -0.0005(6) 0.0054(8) -0.0028(7)
C18B 0.0215(10) 0.0184(8) 0.0242(10) 0.0013(7) 0.0059(8) 0.0018(7)
C19B 0.0202(10) 0.0204(8) 0.0220(10) 0.0015(7) -0.0015(8) -0.0009(7)
C20B 0.0465(13) 0.0274(10) 0.0269(11) -0.0024(8) 0.0065(9) 0.0143(9)

loop_
_atom_type_symbol
_atom_type_description
_atom_type_scat_dispersion_real
_atom_type_scat_dispersion_imag
_atom_type_scat_source
C C 0.0033 0.0016 'International Tables Vol C Tables 4.2.6.8 and 6.1.1.4'
H H 0.0000 0.0000 'International Tables Vol C Tables 4.2.6.8 and 6.1.1.4'
O O 0.0106 0.0060 'International Tables Vol C Tables 4.2.6.8 and 6.1.1.4'

loop_
_geom_angle_atom_site_label_1
_geom_angle_atom_site_label_2
_geom_angle_atom_site_label_3
_geom_angle
C7A O1A H1A 107.3(14)
C1A O2A C13A 118.41(13)
C17A O3A C20A 117.13(15)
C7B O1B H1B 105.7(13)
C13B O2B C1B 118.58(13)
C17B O3B C20B 117.67(12)
C6A C1A C2A 122.19(17)
C6A C1A O2A 122.69(15)
C2A C1A O2A 115.11(15)
C3A C2A C1A 119.36(17)
C3A C2A H2A 120.3
C1A C2A H2A 120.3
C2A C3A C4A 119.81(17)
C2A C3A H3A 120.1
C4A C3A H3A 120.1
C5A C4A C3A 119.94(18)
C5A C4A H4A 120.0
C3A C4A H4A 120.0
C4A C5A C6A 121.83(17)
C4A C5A H5A 119.1
C6A C5A H5A 119.1
C1A C6A C5A 116.86(16)
C1A C6A C7A 122.12(16)
C5A C6A C7A 121.02(15)
O1A C7A C6A 109.73(13)
O1A C7A C8A 109.03(14)
C6A C7A C8A 110.47(14)
O1A C7A C14A 106.67(13)
C6A C7A C14A 109.61(15)
C8A C7A C14A 111.25(14)
C13A C8A C9A 117.39(17)
C13A C8A C7A 121.91(15)
C9A C8A C7A 120.59(15)
C10A C9A C8A 121.35(17)
C10A C9A H9A 119.3
C8A C9A H9A 119.3
C9A C10A C11A 119.89(17)
C9A C10A H10A 120.1
C11A C10A H10A 120.1
C12A C11A C10A 120.16(18)
C12A C11A H11A 119.9
C10A C11A H11A 119.9
C11A C12A C13A 118.92(17)
C11A C12A H12A 120.5
C13A C12A H12A 120.5
C8A C13A O2A 122.80(16)
C8A C13A C12A 122.28(16)
O2A C13A C12A 114.91(15)
C19A C14A C15A 118.09(16)
C19A C14A C7A 123.09(16)
C15A C14A C7A 118.78(15)
C16A C15A C14A 121.59(16)
C16A C15A H15A 119.2
C14A C15A H15A 119.2
C15A C16A C17A 119.82(17)
C15A C16A H16A 120.1
C17A C16A H16A 120.1
O3A C17A C18A 124.65(15)
O3A C17A C16A 115.48(16)
C18A C17A C16A 119.85(16)
C17A C18A C19A 119.72(16)
C17A C18A H18A 120.1
C19A C18A H18A 120.1
C14A C19A C18A 120.93(17)
C14A C19A H19A 119.5
C18A C19A H19A 119.5
O3A C20A H20A 109.5
O3A C20A H20B 109.5
H20A C20A H20B 109.5
O3A C20A H20C 109.5
H20A C20A H20C 109.5
H20B C20A H20C 109.5
O2B C1B C6B 122.79(15)
O2B C1B C2B 115.17(14)
C6B C1B C2B 122.05(15)
C3B C2B C1B 119.60(16)
C3B C2B H2B 120.2
C1B C2B H2B 120.2
C2B C3B C4B 119.61(17)
C2B C3B H3B 120.2
C4B C3B H3B 120.2
C5B C4B C3B 119.94(16)
C5B C4B H4B 120.0
C3B C4B H4B 120.0
C4B C5B C6B 121.70(16)
C4B C5B H5B 119.2
C6B C5B H5B 119.2
C1B C6B C5B 117.11(16)
C1B C6B C7B 122.84(14)
C5B C6B C7B 119.95(15)
O1B C7B C6B 109.07(13)
O1B C7B C8B 108.89(12)
C6B C7B C8B 110.05(13)
O1B C7B C14B 106.08(12)
C6B C7B C14B 111.10(12)
C8B C7B C14B 111.52(13)
C13B C8B C9B 117.65(14)
C13B C8B C7B 122.10(15)
C9B C8B C7B 120.11(14)
C10B C9B C8B 121.30(17)
C10B C9B H9B 119.4
C8B C9B H9B 119.4
C9B C10B C11B 119.95(17)
C9B C10B H10B 120.0
C11B C10B H10B 120.0
C12B C11B C10B 120.04(16)
C12B C11B H11B 120.0
C10B C11B H11B 120.0
C11B C12B C13B 119.68(17)
C11B C12B H12B 120.2
C13B C12B H12B 120.2
O2B C13B C8B 123.40(13)
O2B C13B C12B 115.22(15)
C8B C13B C12B 121.37(16)
C19B C14B C15B 118.23(15)
C19B C14B C7B 122.59(14)
C15B C14B C7B 119.17(14)
C16B C15B C14B 121.31(15)
C16B C15B H15B 119.3
C14B C15B H15B 119.3
C15B C16B C17B 119.63(15)
C15B C16B H16B 120.2
C17B C16B H16B 120.2
C18B C17B O3B 124.46(15)
C18B C17B C16B 120.23(15)
O3B C17B C16B 115.30(14)
C17B C18B C19B 119.30(15)
C17B C18B H18B 120.3
C19B C18B H18B 120.3
C14B C19B C18B 121.24(15)
C14B C19B H19B 119.4
C18B C19B H19B 119.4
O3B C20B H20F 109.5
O3B C20B H20D 109.5
H20F C20B H20D 109.5
O3B C20B H20E 109.5
H20F C20B H20E 109.5
H20D C20B H20E 109.5

loop_
_geom_bond_atom_site_label_1
_geom_bond_atom_site_label_2
_geom_bond_distance
O1A C7A 1.448(2)
O1A H1A 0.971(10)
O2A C1A 1.390(2)
O2A C13A 1.3903(19)
O3A C17A 1.369(2)
O3A C20A 1.419(2)
O1B C7B 1.4423(19)
O1B H1B 0.945(9)
O2B C13B 1.378(2)
O2B C1B 1.3836(18)
O3B C17B 1.3829(18)
O3B C20B 1.4375(19)
C1A C6A 1.384(2)
C1A C2A 1.388(2)
C2A C3A 1.381(3)
C2A H2A 0.9500
C3A C4A 1.384(3)
C3A H3A 0.9500
C4A C5A 1.375(2)
C4A H4A 0.9500
C5A C6A 1.398(2)
C5A H5A 0.9500
C6A C7A 1.518(2)
C7A C8A 1.523(2)
C7A C14A 1.523(2)
C8A C13A 1.383(2)
C8A C9A 1.398(2)
C9A C10A 1.375(3)
C9A H9A 0.9500
C10A C11A 1.393(3)
C10A H10A 0.9500
C11A C12A 1.378(2)
C11A H11A 0.9500
C12A C13A 1.392(2)
C12A H12A 0.9500
C14A C19A 1.382(2)
C14A C15A 1.396(2)
C15A C16A 1.373(2)
C15A H15A 0.9500
C16A C17A 1.386(2)
C16A H16A 0.9500
C17A C18A 1.384(2)
C18A C19A 1.396(2)
C18A H18A 0.9500
C19A H19A 0.9500
C20A H20A 0.9800
C20A H20B 0.9800
C20A H20C 0.9800
C1B C6B 1.386(2)
C1B C2B 1.389(2)
C2B C3B 1.379(2)
C2B H2B 0.9500
C3B C4B 1.392(3)
C3B H3B 0.9500
C4B C5B 1.376(2)
C4B H4B 0.9500
C5B C6B 1.398(2)
C5B H5B 0.9500
C6B C7B 1.516(2)
C7B C8B 1.523(2)
C7B C14B 1.526(2)
C8B C13B 1.387(2)
C8B C9B 1.398(2)
C9B C10B 1.375(2)
C9B H9B 0.9500
C10B C11B 1.388(2)
C10B H10B 0.9500
C11B C12B 1.372(3)
C11B H11B 0.9500
C12B C13B 1.393(2)
C12B H12B 0.9500
C14B C19B 1.383(2)
C14B C15B 1.393(2)
C15B C16B 1.380(2)
C15B H15B 0.9500
C16B C17B 1.389(2)
C16B H16B 0.9500
C17B C18B 1.381(2)
C18B C19B 1.398(2)
C18B H18B 0.9500
C19B H19B 0.9500
C20B H20F 0.9800
C20B H20D 0.9800
C20B H20E 0.9800

loop_
_geom_hbond_atom_site_label_D
_geom_hbond_atom_site_label_H
_geom_hbond_atom_site_label_A
_geom_hbond_distance_DH
_geom_hbond_distance_HA
_geom_hbond_distance_DA
_geom_hbond_angle_DHA
_geom_hbond_site_symmetry_A
O1A H1A O2A 0.971(10) 1.935(10) 2.9056(17) 177(2) 3_665
O1B H1B O3B 0.945(9) 1.868(10) 2.8093(15) 173.6(19) 4_566

loop_
_geom_torsion_atom_site_label_1
_geom_torsion_atom_site_label_2
_geom_torsion_atom_site_label_3
_geom_torsion_atom_site_label_4
_geom_torsion
C13A O2A C1A C6A 10.0(2)
C13A O2A C1A C2A -170.08(15)
C6A C1A C2A C3A 0.0(3)
O2A C1A C2A C3A -179.94(16)
C1A C2A C3A C4A 0.6(3)
C2A C3A C4A C5A -0.4(3)
C3A C4A C5A C6A -0.3(3)
C2A C1A C6A C5A -0.8(3)
O2A C1A C6A C5A 179.18(15)
C2A C1A C6A C7A 179.76(16)
O2A C1A C6A C7A -0.3(3)
C4A C5A C6A C1A 0.9(3)
C4A C5A C6A C7A -179.59(16)
C1A C6A C7A O1A 110.44(18)
C5A C6A C7A O1A -69.0(2)
C1A C6A C7A C8A -9.8(2)
C5A C6A C7A C8A 170.76(15)
C1A C6A C7A C14A -132.73(17)
C5A C6A C7A C14A 47.8(2)
O1A C7A C8A C13A -109.29(18)
C6A C7A C8A C13A 11.4(2)
C14A C7A C8A C13A 133.34(17)
O1A C7A C8A C9A 66.9(2)
C6A C7A C8A C9A -172.47(16)
C14A C7A C8A C9A -50.5(2)
C13A C8A C9A C10A 0.1(3)
C7A C8A C9A C10A -176.27(17)
C8A C9A C10A C11A -0.1(3)
C9A C10A C11A C12A 0.4(3)
C10A C11A C12A C13A -0.6(3)
C9A C8A C13A O2A -179.26(16)
C7A C8A C13A O2A -3.0(3)
C9A C8A C13A C12A -0.3(3)
C7A C8A C13A C12A 175.95(17)
C1A O2A C13A C8A -8.3(2)
C1A O2A C13A C12A 172.69(15)
C11A C12A C13A C8A 0.6(3)
C11A C12A C13A O2A 179.64(17)
O1A C7A C14A C19A -1.7(2)
C6A C7A C14A C19A -120.47(17)
C8A C7A C14A C19A 117.07(18)
O1A C7A C14A C15A 175.73(14)
C6A C7A C14A C15A 57.0(2)
C8A C7A C14A C15A -65.5(2)
C19A C14A C15A C16A 0.5(3)
C7A C14A C15A C16A -177.10(16)
C14A C15A C16A C17A -0.1(3)
C20A O3A C17A C18A 4.7(3)
C20A O3A C17A C16A -173.59(17)
C15A C16A C17A O3A 178.26(15)
C15A C16A C17A C18A -0.1(3)
O3A C17A C18A C19A -178.25(15)
C16A C17A C18A C19A 0.0(2)
C15A C14A C19A C18A -0.6(2)
C7A C14A C19A C18A 176.84(15)
C17A C18A C19A C14A 0.4(2)
C13B O2B C1B C6B -1.2(2)
C13B O2B C1B C2B 178.39(14)
O2B C1B C2B C3B -178.73(14)
C6B C1B C2B C3B 0.8(2)
C1B C2B C3B C4B -0.6(3)
C2B C3B C4B C5B 0.0(3)
C3B C4B C5B C6B 0.5(3)
O2B C1B C6B C5B 179.18(14)
C2B C1B C6B C5B -0.4(2)
O2B C1B C6B C7B 2.8(2)
C2B C1B C6B C7B -176.72(15)
C4B C5B C6B C1B -0.3(2)
C4B C5B C6B C7B 176.16(15)
C1B C6B C7B O1B 114.81(15)
C5B C6B C7B O1B -61.45(18)
C1B C6B C7B C8B -4.6(2)
C5B C6B C7B C8B 179.16(14)
C1B C6B C7B C14B -128.60(15)
C5B C6B C7B C14B 55.14(19)
O1B C7B C8B C13B -114.11(16)
C6B C7B C8B C13B 5.4(2)
C14B C7B C8B C13B 129.16(16)
O1B C7B C8B C9B 61.52(18)
C6B C7B C8B C9B -178.98(14)
C14B C7B C8B C9B -55.20(19)
C13B C8B C9B C10B -0.1(2)
C7B C8B C9B C10B -175.91(15)
C8B C9B C10B C11B 0.2(2)
C9B C10B C11B C12B 0.1(3)
C10B C11B C12B C13B -0.5(3)
C1B O2B C13B C8B 2.1(2)
C1B O2B C13B C12B -177.93(13)
C9B C8B C13B O2B 179.70(14)
C7B C8B C13B O2B -4.6(2)
C9B C8B C13B C12B -0.3(2)
C7B C8B C13B C12B 175.45(14)
C11B C12B C13B O2B -179.42(15)
C11B C12B C13B C8B 0.6(2)
O1B C7B C14B C19B -4.9(2)
C6B C7B C14B C19B -123.30(16)
C8B C7B C14B C19B 113.52(16)
O1B C7B C14B C15B 174.64(13)
C6B C7B C14B C15B 56.23(18)
C8B C7B C14B C15B -66.94(18)
C19B C14B C15B C16B 0.6(2)
C7B C14B C15B C16B -178.99(14)
C14B C15B C16B C17B 1.3(2)
C20B O3B C17B C18B 12.7(2)
C20B O3B C17B C16B -168.85(14)
C15B C16B C17B C18B -2.3(2)
C15B C16B C17B O3B 179.19(13)
O3B C17B C18B C19B 179.69(14)
C16B C17B C18B C19B 1.3(2)
C15B C14B C19B C18B -1.6(2)
C7B C14B C19B C18B 177.98(14)
C17B C18B C19B C14B 0.6(2)
